data_7243138
loop_
_publ_author_name
'Ying, Jun'
'Sun, Chenxi'
'Jin, Liang'
'Tian, Aixiang'
'Wang, Xiuli'

_publ_section_title
;
 Five compounds based on [TeMo6O24]6&#x2212; and [\b-Mo8O26]4&#x2212;
 anions synthesized by using different symmetrical and asymmetric N-donor
 ligands
;
_journal_issue 31
_journal_name_full CrystEngComm
_journal_page_first 5385
_journal_page_last 5396
_journal_paper_doi 10.1039/D1CE00775K
_journal_volume 23
_journal_year 2021
_chemical_formula_moiety '2(Mo8 O26), C52 H72 Cu4 N24, 2(O)'
_chemical_formula_sum 'C52 H72 Cu4 Mo16 N24 O54'
_chemical_formula_weight 3686.53
_space_group_crystal_system monoclinic
_space_group_IT_number 15
_space_group_name_Hall '-C 2yc'
_space_group_name_H-M_alt 'C 1 2/c 1'
_atom_sites_solution_hydrogens mixed
_atom_sites_solution_primary dual
_audit_creation_date 2020-12-22
_audit_creation_method
;
Olex2 1.3
(compiled 2020.06.28 svn.raecde09e for OlexSys, GUI svn.r6132)
;
_audit_update_record
;
2020-12-22 deposited with the CCDC.	2021-06-30 downloaded from the CCDC.
;
_cell_angle_alpha 90
_cell_angle_beta 97.734(3)
_cell_angle_gamma 90
_cell_formula_units_Z 2
_cell_length_a 12.790(2)
_cell_length_b 21.231(2)
_cell_length_c 19.024(2)
_cell_measurement_reflns_used 5256
_cell_measurement_temperature 296.15
_cell_measurement_theta_max 28.14
_cell_measurement_theta_min 2.27
_cell_volume 5118.9(11)
_computing_cell_refinement 'SAINT V8.18C (?, 2016)'
_computing_data_reduction 'SAINT V8.18C (?, 2016)'
_computing_molecular_graphics 'Olex2 1.3 (Dolomanov et al., 2009)'
_computing_publication_material 'Olex2 1.3 (Dolomanov et al., 2009)'
_computing_structure_refinement 'SHELXL 2018/3 (Sheldrick, 2015)'
_computing_structure_solution 'SHELXT 2014/5 (Sheldrick, 2014)'
_diffrn_ambient_temperature 296.15
_diffrn_measured_fraction_theta_full 1.000
_diffrn_measured_fraction_theta_max 0.992
_diffrn_measurement_device_type 'Bruker APEX-II CCD'
_diffrn_measurement_method '\f and \w scans'
_diffrn_radiation_monochromator graphite
_diffrn_radiation_type MoK\a
_diffrn_radiation_wavelength 0.71073
_diffrn_reflns_av_R_equivalents 0.0327
_diffrn_reflns_av_unetI/netI 0.0358
_diffrn_reflns_Laue_measured_fraction_full 1.000
_diffrn_reflns_Laue_measured_fraction_max 0.992
_diffrn_reflns_limit_h_max 16
_diffrn_reflns_limit_h_min -17
_diffrn_reflns_limit_k_max 28
_diffrn_reflns_limit_k_min -14
_diffrn_reflns_limit_l_max 25
_diffrn_reflns_limit_l_min -25
_diffrn_reflns_number 18863
_diffrn_reflns_point_group_measured_fraction_full 1.000
_diffrn_reflns_point_group_measured_fraction_max 0.992
_diffrn_reflns_theta_full 25.242
_diffrn_reflns_theta_max 28.452
_diffrn_reflns_theta_min 1.871
_diffrn_source_current 30.0
_diffrn_source_power 1.2
_diffrn_source_voltage 40.0
_diffrn_standards_number 0
_exptl_absorpt_coefficient_mu 2.797
_exptl_absorpt_correction_T_max 0.7457
_exptl_absorpt_correction_T_min 0.5936
_exptl_absorpt_correction_type none
_exptl_absorpt_process_details
;
SADABS-2008/1 (Bruker,2008) was used for absorption correction.
wR2(int) was 0.0731 before and 0.0293 after correction.
The Ratio of minimum to maximum transmission is 0.7960.
The \l/2 correction factor is 0.0015.
;
_exptl_crystal_density_diffrn 2.392
_exptl_crystal_F_000 3544
_refine_diff_density_max 2.089
_refine_diff_density_min -2.252
_refine_diff_density_rms 0.194
_refine_ls_extinction_method none
_refine_ls_goodness_of_fit_ref 1.034
_refine_ls_hydrogen_treatment mixed
_refine_ls_matrix_type full
_refine_ls_number_parameters 370
_refine_ls_number_reflns 6432
_refine_ls_number_restraints 42
_refine_ls_restrained_S_all 1.033
_refine_ls_R_factor_all 0.1170
_refine_ls_R_factor_gt 0.0809
_refine_ls_shift/su_max 0.000
_refine_ls_shift/su_mean 0.000
_refine_ls_structure_factor_coef Fsqd
_refine_ls_weighting_details 'w=1/[\s^2^(Fo^2^)+(0.0282P)^2^+209.4346P] where P=(Fo^2^+2Fc^2^)/3'
_refine_ls_weighting_scheme calc
_refine_ls_wR_factor_gt 0.1632
_refine_ls_wR_factor_ref 0.1851
_reflns_Friedel_coverage 0.000
_reflns_number_gt 4310
_reflns_number_total 6432
_reflns_threshold_expression 'I > 2\s(I)'
_cod_data_source_file d1ce00775k2.cif
_cod_data_source_block 2_CCDC2
_cod_depositor_comments 'Adding full bibliography for 7243136--7243140.cif.'
_cod_original_cell_volume 5118.9(12)
_cod_database_code 7243138
_shelx_shelxl_version_number 2018/3
_shelx_space_group_comment
;
The symmetry employed for this shelxl refinement is uniquely defined
by the following loop, which should always be used as a source of
symmetry information in preference to the above space-group names.
They are only intended as comments.
;
_olex2_refinement_description
;
1. Fixed Uiso
 At 1.2 times of:
  All C(H) groups, All C(H,H) groups, All C(H,H,H,H) groups, All N(H) groups,
  All O(H) groups
2. Uiso/Uaniso restraints and constraints
Uanis(C0) \\sim Ueq, Uanis(C011) \\sim Ueq: with sigma of 0.01 and sigma for
terminal atoms of 0.02
Uanis(O8) \\sim Ueq: with sigma of 0.01 and sigma for terminal atoms of 0.02
Uanis(O00L) \\sim Ueq, Uanis(O00K) \\sim Ueq: with sigma of 0.01 and sigma for
terminal atoms of 0.02
Uanis(O1A) \\sim Ueq, Uanis(O1) \\sim Ueq: with sigma of 0.01 and sigma for
terminal atoms of 0.02
3. Others
 Sof(H00H)=Sof(H00J)=Sof(O00L)=Sof(C0)=Sof(H0A)=Sof(H0B)=Sof(O1A)=Sof(H00A)=1-
 FVAR(1)
 Sof(O00K)=Sof(H00V)=Sof(H00F)=Sof(H00G)=Sof(C011)=Sof(H01C)=Sof(H01D)=Sof(O1)=
 FVAR(1)
4.a Riding coordinates:
 N00V(H00V)
4.b Secondary CH2 refined with riding coordinates:
 C00X(H00B,H00C), C00Y(H00D,H00E), C00Z(H00F,H00G), C00Z(H00H,H00J), C010(H01A,
 H01B), C011(H01C,H01D), C012(H01E,H01F), C0(H0A,H0B)
4.c Aromatic/amide H refined with riding coordinates:
 C00I(H00I), C00L(H00L), C00R(H00R), C00S(H00S), C00U(H00U)
;
_smtbx_masks_void_probe_radius 1.2
_smtbx_masks_void_truncation_radius 1.2
_olex2_submission_special_instructions 'No special instructions were received'

loop_
_space_group_symop_operation_xyz
'x, y, z'
'-x, y, -z+1/2'
'x+1/2, y+1/2, z'
'-x+1/2, y+1/2, -z+1/2'
'-x, -y, -z'
'x, -y, z-1/2'
'-x+1/2, -y+1/2, -z'
'x+1/2, -y+1/2, z-1/2'

loop_
_atom_site_label
_atom_site_type_symbol
_atom_site_fract_x
_atom_site_fract_y
_atom_site_fract_z
_atom_site_U_iso_or_equiv
_atom_site_adp_type
_atom_site_occupancy
_atom_site_site_symmetry_order
_atom_site_calc_flag
_atom_site_refinement_flags_posn
_atom_site_refinement_flags_adp
_atom_site_refinement_flags_occupancy
_atom_site_disorder_assembly
_atom_site_disorder_group
Mo01 Mo 1.18113(9) 0.29908(6) 0.43270(5) 0.0672(4) Uani 1 1 d . . . . .
Mo02 Mo 1.07558(10) 0.27454(6) 0.57455(6) 0.0788(5) Uani 1 1 d . . . . .
Mo03 Mo 1.07621(10) 0.12468(6) 0.54608(6) 0.0769(4) Uani 1 1 d . . . . .
Mo04 Mo 1.18673(11) 0.15018(6) 0.40270(6) 0.0786(4) Uani 1 1 d . . . . .
Cu05 Cu 0.94335(12) 0.50353(7) 0.16781(6) 0.0558(4) Uani 1 1 d . . . . .
N006 N 0.8943(7) 0.4617(4) 0.5733(4) 0.0432(19) Uani 1 1 d . . . . .
O007 O 1.2458(7) 0.2333(4) 0.3817(4) 0.073(3) Uani 1 1 d . . . . .
N008 N 0.9066(7) 0.4714(4) 0.3114(4) 0.0419(18) Uani 1 1 d . . . . .
O009 O 1.1553(7) 0.3361(4) 0.5227(4) 0.069(3) Uani 1 1 d . . . . .
O00A O 1.0668(7) 0.1926(4) 0.6109(4) 0.077(3) Uani 1 1 d . . . . .
O00B O 1.1558(7) 0.2171(4) 0.4950(4) 0.069(3) Uani 1 1 d . . . . .
O00C O 1.2504(7) 0.3623(4) 0.4036(4) 0.074(3) Uani 1 1 d . . . . .
O00D O 1.0587(7) 0.3032(5) 0.3846(5) 0.081(3) Uani 1 1 d . . . . .
N00E N 0.8607(7) 0.4710(4) 0.2408(4) 0.048(2) Uani 1 1 d . . . . .
N00F N 0.7433(7) 0.4376(5) 0.3052(4) 0.051(2) Uani 1 1 d . . . . .
O00G O 1.1518(8) 0.0942(4) 0.4731(4) 0.081(3) Uani 1 1 d . . . . .
C00H C 0.8493(8) 0.4492(4) 0.4267(4) 0.037(2) Uani 1 1 d . . . . .
C00I C 0.9425(8) 0.4256(4) 0.4631(4) 0.038(2) Uani 1 1 d . . . . .
H00I H 0.991259 0.405191 0.439012 0.046 Uiso 1 1 calc R U . . .
O00K O 1.034(3) 0.3078(19) 0.6367(18) 0.040(8) Uani 0.30(5) 1 d . U P A 1
C00L C 0.9611(8) 0.4332(4) 0.5357(4) 0.040(2) Uani 1 1 d . . . . .
H00L H 1.023798 0.417506 0.559729 0.048 Uiso 1 1 calc R U . . .
O00M O 1.0677(10) 0.1610(5) 0.3547(5) 0.100(4) Uani 1 1 d . . . . .
O00N O 1.0670(8) 0.0611(5) 0.5987(5) 0.090(3) Uani 1 1 d . . . . .
O00P O 0.9584(9) 0.1320(6) 0.4977(5) 0.100(4) Uani 1 1 d . . . . .
C00Q C 0.8337(8) 0.4514(5) 0.3486(4) 0.040(2) Uani 1 1 d . . . . .
C00R C 0.7764(8) 0.4758(5) 0.4655(5) 0.048(3) Uani 1 1 d . . . . .
H00R H 0.711606 0.490171 0.443132 0.057 Uiso 1 1 calc R U . . .
C00S C 0.8022(9) 0.4805(6) 0.5382(5) 0.052(3) Uani 1 1 d . . . . .
H00S H 0.752560 0.497612 0.564229 0.062 Uiso 1 1 calc R U . . .
O00T O 1.2502(10) 0.1019(5) 0.3517(5) 0.101(4) Uani 1 1 d . . . . .
C00U C 0.7661(9) 0.4513(6) 0.2393(5) 0.060(3) Uani 1 1 d . . . . .
H00U H 0.718604 0.446842 0.198100 0.072 Uiso 1 1 calc R U . . .
N00V N 0.8574(13) 0.2057(7) 0.3679(8) 0.096(5) Uani 1 1 d . . . . .
H00V H 0.921690 0.200159 0.386806 0.115 Uiso 0.30(5) 1 d R U P A 1
N00W N 0.7097(12) 0.2994(8) 0.3172(6) 0.101(5) Uani 1 1 d . . . . .
C00X C 0.6485(9) 0.4078(7) 0.3235(6) 0.070(4) Uani 1 1 d . . . . .
H00B H 0.587889 0.433598 0.306156 0.084 Uiso 1 1 calc R U . . .
H00C H 0.652794 0.405240 0.374673 0.084 Uiso 1 1 calc R U . . .
C00Y C 0.6331(10) 0.3438(8) 0.2931(6) 0.076(4) Uani 1 1 d . . . . .
H00D H 0.565319 0.328268 0.302967 0.091 Uiso 1 1 calc R U . . .
H00E H 0.629779 0.347073 0.241965 0.091 Uiso 1 1 calc R U . . .
C00Z C 0.7172(14) 0.2787(8) 0.3881(8) 0.090(5) Uani 1 1 d . . . . .
H00F H 0.718200 0.315600 0.418167 0.108 Uiso 0.30(5) 1 calc R U P A 1
H00G H 0.653223 0.255531 0.393214 0.108 Uiso 0.30(5) 1 calc R U P A 1
H00H H 0.648035 0.281930 0.403409 0.108 Uiso 0.70(5) 1 calc R U P A 2
H00J H 0.764206 0.306705 0.417588 0.108 Uiso 0.70(5) 1 calc R U P A 2
C010 C 0.7954(17) 0.2881(9) 0.2832(9) 0.113(7) Uani 1 1 d . . . . .
H01A H 0.846768 0.321007 0.296843 0.135 Uiso 1 1 calc R U . . .
H01B H 0.773009 0.292629 0.232646 0.135 Uiso 1 1 calc R U . . .
C011 C 0.798(6) 0.243(4) 0.413(3) 0.084(19) Uani 0.30(5) 1 d . U P A 1
H01C H 0.772790 0.213951 0.446124 0.101 Uiso 0.30(5) 1 calc R U P A 1
H01D H 0.848627 0.270398 0.440517 0.101 Uiso 0.30(5) 1 calc R U P A 1
C012 C 0.8482(17) 0.2290(12) 0.2942(9) 0.134(9) Uani 1 1 d . . . . .
H01E H 0.918445 0.233075 0.280812 0.160 Uiso 1 1 calc R U . . .
H01F H 0.810425 0.198001 0.263099 0.160 Uiso 1 1 calc R U . . .
O00L O 1.070(2) 0.3232(12) 0.6528(14) 0.077(7) Uani 0.70(5) 1 d . U P A 2
C0 C 0.7568(19) 0.2114(13) 0.4004(12) 0.070(7) Uani 0.70(5) 1 d . U P A 2
H0A H 0.769943 0.202452 0.450860 0.083 Uiso 0.70(5) 1 calc R U P A 2
H0B H 0.704651 0.181768 0.378417 0.083 Uiso 0.70(5) 1 calc R U P A 2
O1 O 0.945(3) 0.2691(19) 0.5058(19) 0.038(8) Uani 0.30(5) 1 d . U P A 1
O1A O 0.968(2) 0.2859(12) 0.5264(15) 0.075(7) Uani 0.70(5) 1 d . U P A 2
O8 O 1.000000 0.5987(7) 0.250000 0.097(5) Uani 1 2 d S TU P B 1
H00A H 0.84(2) 0.168(12) 0.367(15) 0.116 Uiso 0.70(5) 1 d . U P A 2

loop_
_atom_site_aniso_label
_atom_site_aniso_U_11
_atom_site_aniso_U_22
_atom_site_aniso_U_33
_atom_site_aniso_U_23
_atom_site_aniso_U_13
_atom_site_aniso_U_12
Mo01 0.0826(8) 0.0777(7) 0.0503(5) 0.0367(5) 0.0410(5) 0.0549(6)
Mo02 0.0936(9) 0.0859(8) 0.0701(7) 0.0446(6) 0.0594(7) 0.0628(7)
Mo03 0.0885(9) 0.0891(9) 0.0619(7) 0.0378(6) 0.0419(6) 0.0490(7)
Mo04 0.1075(10) 0.0838(8) 0.0538(6) 0.0287(6) 0.0447(6) 0.0497(7)
Cu05 0.0706(9) 0.0753(10) 0.0233(5) 0.0104(6) 0.0128(5) 0.0032(7)
N006 0.061(5) 0.049(5) 0.022(3) -0.003(3) 0.015(3) -0.003(4)
O007 0.096(6) 0.080(6) 0.051(4) 0.033(4) 0.046(4) 0.053(5)
N008 0.052(5) 0.055(5) 0.020(3) 0.002(3) 0.008(3) -0.003(4)
O009 0.082(6) 0.078(6) 0.057(4) 0.038(4) 0.043(4) 0.056(5)
O00A 0.096(7) 0.085(6) 0.061(5) 0.041(4) 0.052(5) 0.054(5)
O00B 0.087(6) 0.079(6) 0.051(4) 0.034(4) 0.041(4) 0.053(5)
O00C 0.096(6) 0.081(6) 0.055(5) 0.037(4) 0.044(4) 0.051(5)
O00D 0.088(6) 0.098(7) 0.063(5) 0.035(5) 0.032(5) 0.056(6)
N00E 0.055(5) 0.068(6) 0.022(3) 0.004(4) 0.007(3) 0.002(4)
N00F 0.046(5) 0.084(7) 0.024(4) 0.005(4) 0.005(3) -0.002(5)
O00G 0.112(7) 0.075(6) 0.064(5) 0.033(5) 0.047(5) 0.045(5)
C00H 0.051(5) 0.037(5) 0.025(4) 0.000(3) 0.011(4) 0.007(4)
C00I 0.049(5) 0.038(5) 0.031(4) -0.005(4) 0.016(4) 0.009(4)
O00K 0.045(15) 0.048(14) 0.030(12) -0.009(10) 0.020(10) 0.006(11)
C00L 0.055(6) 0.038(5) 0.028(4) 0.001(4) 0.012(4) 0.007(4)
O00M 0.135(10) 0.100(8) 0.070(6) 0.023(6) 0.035(6) 0.028(7)
O00N 0.107(8) 0.090(7) 0.082(6) 0.039(6) 0.048(6) 0.038(6)
O00P 0.121(9) 0.118(9) 0.070(6) 0.020(6) 0.042(6) 0.017(7)
C00Q 0.045(5) 0.051(6) 0.024(4) 0.003(4) 0.011(4) 0.009(4)
C00R 0.050(6) 0.069(7) 0.025(4) -0.002(4) 0.008(4) 0.019(5)
C00S 0.054(6) 0.072(7) 0.032(5) -0.011(5) 0.018(4) 0.010(5)
O00T 0.144(10) 0.098(8) 0.074(6) 0.019(6) 0.061(7) 0.053(7)
C00U 0.059(7) 0.098(10) 0.022(4) 0.004(5) 0.006(4) -0.003(6)
N00V 0.096(10) 0.122(12) 0.075(8) 0.010(9) 0.034(7) 0.026(10)
N00W 0.118(11) 0.143(13) 0.053(7) 0.019(7) 0.044(7) 0.025(10)
C00X 0.047(7) 0.122(12) 0.043(6) 0.010(7) 0.011(5) -0.008(7)
C00Y 0.048(7) 0.139(14) 0.037(6) 0.007(7) -0.002(5) -0.026(8)
C00Z 0.099(12) 0.113(13) 0.068(9) 0.022(9) 0.044(8) 0.014(10)
C010 0.163(19) 0.102(14) 0.090(12) 0.012(10) 0.080(13) -0.004(13)
C011 0.09(2) 0.09(2) 0.08(2) 0.000(10) 0.015(10) 0.004(10)
C012 0.139(18) 0.21(3) 0.057(9) 0.003(12) 0.042(10) 0.052(17)
O00L 0.088(13) 0.075(12) 0.081(12) 0.012(9) 0.051(10) 0.025(9)
C0 0.074(10) 0.078(10) 0.060(9) 0.010(7) 0.020(7) -0.001(8)
O1 0.037(13) 0.045(15) 0.033(13) 0.004(10) 0.005(10) 0.003(10)
O1A 0.072(12) 0.072(12) 0.086(13) 0.033(10) 0.032(10) 0.038(9)
O8 0.152(12) 0.066(8) 0.078(8) 0.000 0.039(9) 0.000

loop_
_atom_type_symbol
_atom_type_description
_atom_type_scat_dispersion_real
_atom_type_scat_dispersion_imag
_atom_type_scat_source
C C 0.0033 0.0016 'International Tables Vol C Tables 4.2.6.8 and 6.1.1.4'
H H 0.0000 0.0000 'International Tables Vol C Tables 4.2.6.8 and 6.1.1.4'
Cu Cu 0.3201 1.2651 'International Tables Vol C Tables 4.2.6.8 and 6.1.1.4'
Mo Mo -1.6832 0.6857 'International Tables Vol C Tables 4.2.6.8 and 6.1.1.4'
N N 0.0061 0.0033 'International Tables Vol C Tables 4.2.6.8 and 6.1.1.4'
O O 0.0106 0.0060 'International Tables Vol C Tables 4.2.6.8 and 6.1.1.4'

loop_
_geom_angle_atom_site_label_1
_geom_angle_atom_site_label_2
_geom_angle_atom_site_label_3
_geom_angle
_geom_angle_site_symmetry_1
_geom_angle_site_symmetry_3
_geom_angle_publ_flag
Mo04 Mo01 Mo02 90.66(4) . . ?
O007 Mo01 Mo02 123.8(2) . . ?
O007 Mo01 Mo04 35.4(3) . . ?
O007 Mo01 O009 149.2(3) . . ?
O007 Mo01 O00B 77.6(3) . 7_756 ?
O007 Mo01 O00B 78.5(3) . . ?
O009 Mo01 Mo02 35.9(3) . . ?
O009 Mo01 Mo04 124.2(2) . . ?
O009 Mo01 O00B 77.7(3) . . ?
O009 Mo01 O00B 77.8(3) . 7_756 ?
O00B Mo01 Mo02 85.71(17) 7_756 . ?
O00B Mo01 Mo02 45.33(19) . . ?
O00B Mo01 Mo04 85.5(2) 7_756 . ?
O00B Mo01 Mo04 46.5(2) . . ?
O00B Mo01 O00B 75.5(4) . 7_756 ?
O00C Mo01 Mo02 132.9(3) . . ?
O00C Mo01 Mo04 132.7(3) . . ?
O00C Mo01 O007 97.3(4) . . ?
O00C Mo01 O009 97.0(4) . . ?
O00C Mo01 O00B 156.8(4) . . ?
O00C Mo01 O00B 81.4(4) . 7_756 ?
O00D Mo01 Mo02 90.0(3) . . ?
O00D Mo01 Mo04 89.8(3) . . ?
O00D Mo01 O007 101.0(4) . . ?
O00D Mo01 O009 101.4(4) . . ?
O00D Mo01 O00B 173.6(4) . 7_756 ?
O00D Mo01 O00B 98.1(4) . . ?
O00D Mo01 O00C 105.0(4) . . ?
O007 Mo02 Mo01 79.00(17) 7_756 . ?
O009 Mo02 Mo01 34.9(3) . . ?
O009 Mo02 O007 71.5(3) . 7_756 ?
O009 Mo02 O00B 73.6(3) . . ?
O00A Mo02 Mo01 120.7(2) . . ?
O00A Mo02 O007 84.6(4) . 7_756 ?
O00A Mo02 O009 147.8(3) . . ?
O00A Mo02 O00B 78.8(3) . . ?
O00A Mo02 O1 95.8(12) . . ?
O00B Mo02 Mo01 41.96(19) . . ?
O00B Mo02 O007 72.1(3) . 7_756 ?
O00K Mo02 Mo01 143.1(15) . . ?
O00K Mo02 O007 100.4(15) . 7_756 ?
O00K Mo02 O009 109.4(15) . . ?
O00K Mo02 O00A 95.7(15) . . ?
O00K Mo02 O00B 170.9(15) . . ?
O00K Mo02 O1 100.9(17) . . ?
O00L Mo02 Mo01 131.2(8) . . ?
O00L Mo02 O009 96.3(8) . . ?
O00L Mo02 O00A 102.3(7) . . ?
O00L Mo02 O00B 155.6(9) . . ?
O1 Mo02 Mo01 82.4(11) . . ?
O1 Mo02 O007 158.6(12) . 7_756 ?
O1 Mo02 O009 98.8(12) . . ?
O1 Mo02 O00B 86.9(12) . . ?
O1A Mo02 Mo01 85.5(8) . . ?
O1A Mo02 O009 94.5(8) . . ?
O1A Mo02 O00A 105.4(10) . . ?
O1A Mo02 O00B 97.6(10) . . ?
O1A Mo02 O00L 105.3(10) . . ?
O00A Mo03 O00B 73.7(3) . . ?
O00A Mo03 O00C 77.5(4) . 7_756 ?
O00C Mo03 O00B 69.2(3) 7_756 . ?
O00G Mo03 O00A 143.8(4) . . ?
O00G Mo03 O00B 73.0(3) . . ?
O00G Mo03 O00C 77.9(4) . 7_756 ?
O00N Mo03 O00A 101.8(4) . . ?
O00N Mo03 O00B 158.6(5) . . ?
O00N Mo03 O00C 89.4(4) . 7_756 ?
O00N Mo03 O00G 104.0(4) . . ?
O00P Mo03 O00A 99.0(5) . . ?
O00P Mo03 O00B 95.7(4) . . ?
O00P Mo03 O00C 164.9(4) . 7_756 ?
O00P Mo03 O00G 98.0(5) . . ?
O00P Mo03 O00N 105.7(6) . . ?
O007 Mo04 Mo01 34.7(2) . . ?
O007 Mo04 O009 71.8(3) . 7_756 ?
O007 Mo04 O00B 73.6(3) . . ?
O009 Mo04 Mo01 78.9(2) 7_756 . ?
O009 Mo04 O00B 71.7(3) 7_756 . ?
O00B Mo04 Mo01 42.05(19) . . ?
O00G Mo04 Mo01 118.7(3) . . ?
O00G Mo04 O007 146.7(4) . . ?
O00G Mo04 O009 85.1(4) . 7_756 ?
O00G Mo04 O00B 76.7(3) . . ?
O00M Mo04 Mo01 85.5(4) . . ?
O00M Mo04 O007 96.4(5) . . ?
O00M Mo04 O009 164.2(4) . 7_756 ?
O00M Mo04 O00B 95.3(4) . . ?
O00M Mo04 O00G 100.8(5) . . ?
O00M Mo04 O00T 103.9(6) . . ?
O00T Mo04 Mo01 136.2(4) . . ?
O00T Mo04 O007 101.5(4) . . ?
O00T Mo04 O009 88.9(5) . 7_756 ?
O00T Mo04 O00B 160.6(5) . . ?
O00T Mo04 O00G 101.7(4) . . ?
N006 Cu05 N008 118.8(3) 6_565 2_755 ?
N006 Cu05 N00E 129.6(4) 6_565 . ?
N00E Cu05 N008 109.1(3) . 2_755 ?
C00L N006 Cu05 120.9(7) . 6_566 ?
C00L N006 C00S 117.0(8) . . ?
C00S N006 Cu05 119.8(6) . 6_566 ?
Mo01 O007 Mo02 109.6(5) . 7_756 ?
Mo01 O007 Mo04 109.8(3) . . ?
Mo04 O007 Mo02 104.3(3) . 7_756 ?
N00E N008 Cu05 117.2(6) . 2_755 ?
C00Q N008 Cu05 136.6(6) . 2_755 ?
C00Q N008 N00E 106.2(8) . . ?
Mo01 O009 Mo02 109.1(5) . . ?
Mo01 O009 Mo04 110.5(3) . 7_756 ?
Mo02 O009 Mo04 103.9(3) . 7_756 ?
Mo02 O00A Mo03 116.6(4) . . ?
Mo01 O00B Mo01 104.5(4) . 7_756 ?
Mo01 O00B Mo02 92.7(3) . . ?
Mo01 O00B Mo03 91.9(2) 7_756 . ?
Mo01 O00B Mo03 163.5(5) . . ?
Mo01 O00B Mo04 91.4(2) . . ?
Mo02 O00B Mo01 97.5(3) . 7_756 ?
Mo02 O00B Mo03 85.3(2) . . ?
Mo02 O00B Mo04 163.3(5) . . ?
Mo04 O00B Mo01 97.1(3) . 7_756 ?
Mo04 O00B Mo03 86.2(3) . . ?
Mo01 O00C Mo03 117.5(4) . 7_756 ?
N008 N00E Cu05 118.6(7) . . ?
C00U N00E Cu05 133.8(7) . . ?
C00U N00E N008 107.4(8) . . ?
C00Q N00F C00X 128.3(8) . . ?
C00U N00F C00Q 104.1(8) . . ?
C00U N00F C00X 127.2(9) . . ?
Mo04 O00G Mo03 119.6(5) . . ?
C00I C00H C00Q 120.3(8) . . ?
C00R C00H C00I 118.4(8) . . ?
C00R C00H C00Q 121.0(8) . . ?
C00H C00I H00I 120.7 . . ?
C00L C00I C00H 118.6(8) . . ?
C00L C00I H00I 120.7 . . ?
N006 C00L C00I 123.7(9) . . ?
N006 C00L H00L 118.2 . . ?
C00I C00L H00L 118.2 . . ?
N008 C00Q N00F 110.5(7) . . ?
N008 C00Q C00H 122.9(9) . . ?
N00F C00Q C00H 126.5(8) . . ?
C00H C00R H00R 120.8 . . ?
C00S C00R C00H 118.3(9) . . ?
C00S C00R H00R 120.8 . . ?
N006 C00S C00R 123.7(9) . . ?
N006 C00S H00S 118.1 . . ?
C00R C00S H00S 118.1 . . ?
N00E C00U N00F 111.7(9) . . ?
N00E C00U H00U 124.1 . . ?
N00F C00U H00U 124.1 . . ?
C011 N00V H00V 112.0 . . ?
C011 N00V C012 113(3) . . ?
C012 N00V H00V 113.1 . . ?
C012 N00V C0 113.6(15) . . ?
C012 N00V H00A 109(10) . . ?
C0 N00V H00A 84(10) . . ?
C00Y N00W C00Z 118.8(12) . . ?
C010 N00W C00Y 122.4(13) . . ?
C010 N00W C00Z 116.3(15) . . ?
N00F C00X H00B 109.2 . . ?
N00F C00X H00C 109.2 . . ?
N00F C00X C00Y 112.2(10) . . ?
H00B C00X H00C 107.9 . . ?
C00Y C00X H00B 109.2 . . ?
C00Y C00X H00C 109.2 . . ?
N00W C00Y C00X 116.3(12) . . ?
N00W C00Y H00D 108.2 . . ?
N00W C00Y H00E 108.2 . . ?
C00X C00Y H00D 108.2 . . ?
C00X C00Y H00E 108.2 . . ?
H00D C00Y H00E 107.4 . . ?
N00W C00Z H00F 107.8 . . ?
N00W C00Z H00G 107.8 . . ?
N00W C00Z H00H 108.6 . . ?
N00W C00Z H00J 108.6 . . ?
N00W C00Z C0 114.8(15) . . ?
H00F C00Z H00G 107.1 . . ?
H00H C00Z H00J 107.5 . . ?
C011 C00Z N00W 118(3) . . ?
C011 C00Z H00F 107.8 . . ?
C011 C00Z H00G 107.8 . . ?
C0 C00Z H00H 108.6 . . ?
C0 C00Z H00J 108.6 . . ?
N00W C010 H01A 107.7 . . ?
N00W C010 H01B 107.7 . . ?
N00W C010 C012 118.6(15) . . ?
H01A C010 H01B 107.1 . . ?
C012 C010 H01A 107.7 . . ?
C012 C010 H01B 107.7 . . ?
N00V C011 H01C 106.5 . . ?
N00V C011 H01D 106.5 . . ?
C00Z C011 N00V 123(4) . . ?
C00Z C011 H01C 106.5 . . ?
C00Z C011 H01D 106.5 . . ?
H01C C011 H01D 106.5 . . ?
N00V C012 H01E 108.7 . . ?
N00V C012 H01F 108.7 . . ?
C010 C012 N00V 114.2(15) . . ?
C010 C012 H01E 108.7 . . ?
C010 C012 H01F 108.7 . . ?
H01E C012 H01F 107.6 . . ?
N00V C0 C00Z 107.3(17) . . ?
N00V C0 H0A 110.3 . . ?
N00V C0 H0B 110.3 . . ?
C00Z C0 H0A 110.3 . . ?
C00Z C0 H0B 110.3 . . ?
H0A C0 H0B 108.5 . . ?

loop_
_geom_bond_atom_site_label_1
_geom_bond_atom_site_label_2
_geom_bond_distance
_geom_bond_site_symmetry_2
_geom_bond_publ_flag
Mo01 Mo02 3.2181(13) . ?
Mo01 Mo04 3.2150(18) . ?
Mo01 O007 1.947(8) . ?
Mo01 O009 1.951(8) . ?
Mo01 O00B 2.365(9) 7_756 ?
Mo01 O00B 2.154(8) . ?
Mo01 O00C 1.739(9) . ?
Mo01 O00D 1.706(10) . ?
Mo02 O007 2.330(9) 7_756 ?
Mo02 O009 1.999(8) . ?
Mo02 O00A 1.881(8) . ?
Mo02 O00B 2.291(7) . ?
Mo02 O00K 1.53(3) . ?
Mo02 O00L 1.82(3) . ?
Mo02 O1 1.98(4) . ?
Mo02 O1A 1.57(3) . ?
Mo03 O00A 1.912(9) . ?
Mo03 O00B 2.470(9) . ?
Mo03 O00C 2.311(10) 7_756 ?
Mo03 O00G 1.908(8) . ?
Mo03 O00N 1.693(9) . ?
Mo03 O00P 1.663(12) . ?
Mo04 O007 1.982(9) . ?
Mo04 O009 2.326(10) 7_756 ?
Mo04 O00B 2.333(8) . ?
Mo04 O00G 1.889(8) . ?
Mo04 O00M 1.682(12) . ?
Mo04 O00T 1.691(9) . ?
Cu05 N006 1.967(7) 6_565 ?
Cu05 N008 2.024(8) 2_755 ?
Cu05 N00E 1.980(8) . ?
N006 C00L 1.331(11) . ?
N006 C00S 1.334(13) . ?
N008 N00E 1.392(10) . ?
N008 C00Q 1.314(11) . ?
N00E C00U 1.277(14) . ?
N00F C00Q 1.359(13) . ?
N00F C00U 1.356(11) . ?
N00F C00X 1.451(14) . ?
C00H C00I 1.388(13) . ?
C00H C00Q 1.473(11) . ?
C00H C00R 1.385(12) . ?
C00I H00I 0.9300 . ?
C00I C00L 1.379(12) . ?
C00L H00L 0.9300 . ?
C00R H00R 0.9300 . ?
C00R C00S 1.383(13) . ?
C00S H00S 0.9300 . ?
C00U H00U 0.9300 . ?
N00V H00V 0.8600 . ?
N00V C011 1.45(6) . ?
N00V C012 1.48(2) . ?
N00V C0 1.51(2) . ?
N00V H00A 0.8(2) . ?
N00W C00Y 1.393(19) . ?
N00W C00Z 1.409(17) . ?
N00W C010 1.37(2) . ?
C00X H00B 0.9700 . ?
C00X H00C 0.9700 . ?
C00X C00Y 1.48(2) . ?
C00Y H00D 0.9700 . ?
C00Y H00E 0.9700 . ?
C00Z H00F 0.9700 . ?
C00Z H00G 0.9700 . ?
C00Z H00H 0.9700 . ?
C00Z H00J 0.9700 . ?
C00Z C011 1.32(6) . ?
C00Z C0 1.52(3) . ?
C010 H01A 0.9700 . ?
C010 H01B 0.9700 . ?
C010 C012 1.43(3) . ?
C011 H01C 0.9700 . ?
C011 H01D 0.9700 . ?
C012 H01E 0.9700 . ?
C012 H01F 0.9700 . ?
C0 H0A 0.9700 . ?
C0 H0B 0.9700 . ?

loop_
_geom_torsion_atom_site_label_1
_geom_torsion_atom_site_label_2
_geom_torsion_atom_site_label_3
_geom_torsion_atom_site_label_4
_geom_torsion
_geom_torsion_site_symmetry_1
_geom_torsion_site_symmetry_2
_geom_torsion_site_symmetry_3
_geom_torsion_site_symmetry_4
_geom_torsion_publ_flag
Mo01 Mo02 O00A Mo03 -21.0(7) . . . . ?
Mo01 Mo04 O00G Mo03 18.1(8) . . . . ?
Mo02 Mo01 O00C Mo03 76.2(4) . . . 7_756 ?
Mo04 Mo01 O00C Mo03 -75.3(5) . . . 7_756 ?
Cu05 N006 C00L C00I -158.8(8) 6_566 . . . ?
Cu05 N006 C00S C00R 158.2(9) 6_566 . . . ?
Cu05 N008 N00E Cu05 -1.7(10) 2_755 . . . ?
Cu05 N008 N00E C00U -177.9(8) 2_755 . . . ?
Cu05 N008 C00Q N00F 177.7(8) 2_755 . . . ?
Cu05 N008 C00Q C00H 1.5(16) 2_755 . . . ?
Cu05 N00E C00U N00F -175.7(8) . . . . ?
O007 Mo01 O00C Mo03 -75.9(5) . . . 7_756 ?
O007 Mo02 O00A Mo03 -94.8(5) 7_756 . . . ?
O007 Mo04 O00G Mo03 47.1(10) . . . . ?
N008 N00E C00U N00F -0.3(14) . . . . ?
O009 Mo01 O00C Mo03 76.8(4) . . . 7_756 ?
O009 Mo02 O00A Mo03 -53.2(11) . . . . ?
O009 Mo04 O00G Mo03 92.6(6) 7_756 . . . ?
O00B Mo01 O00C Mo03 1.7(11) . . . 7_756 ?
O00B Mo01 O00C Mo03 0.3(4) 7_756 . . 7_756 ?
O00B Mo02 O00A Mo03 -22.0(5) . . . . ?
O00B Mo04 O00G Mo03 20.2(6) . . . . ?
O00D Mo01 O00C Mo03 -179.4(4) . . . 7_756 ?
N00E N008 C00Q N00F 0.4(11) . . . . ?
N00E N008 C00Q C00H -175.7(9) . . . . ?
N00F C00X C00Y N00W 63.8(14) . . . . ?
C00H C00I C00L N006 0.3(15) . . . . ?
C00H C00R C00S N006 1.2(18) . . . . ?
C00I C00H C00Q N008 -45.0(14) . . . . ?
C00I C00H C00Q N00F 139.5(11) . . . . ?
C00I C00H C00R C00S 3.2(16) . . . . ?
O00K Mo02 O00A Mo03 165.3(15) . . . . ?
C00L N006 C00S C00R -4.7(17) . . . . ?
O00M Mo04 O00G Mo03 -72.7(7) . . . . ?
C00Q N008 N00E Cu05 176.1(7) . . . . ?
C00Q N008 N00E C00U -0.1(12) . . . . ?
C00Q N00F C00U N00E 0.6(14) . . . . ?
C00Q N00F C00X C00Y -110.8(13) . . . . ?
C00Q C00H C00I C00L 170.1(9) . . . . ?
C00Q C00H C00R C00S -170.8(10) . . . . ?
C00R C00H C00I C00L -3.9(15) . . . . ?
C00R C00H C00Q N008 128.9(11) . . . . ?
C00R C00H C00Q N00F -46.6(16) . . . . ?
C00S N006 C00L C00I 3.9(15) . . . . ?
O00T Mo04 O00G Mo03 -179.5(7) . . . . ?
C00U N00F C00Q N008 -0.6(12) . . . . ?
C00U N00F C00Q C00H 175.3(10) . . . . ?
C00U N00F C00X C00Y 60.8(17) . . . . ?
N00W C00Z C011 N00V -23(9) . . . . ?
N00W C00Z C0 N00V 51(3) . . . . ?
N00W C010 C012 N00V -39(3) . . . . ?
C00X N00F C00Q N008 172.5(12) . . . . ?
C00X N00F C00Q C00H -11.6(18) . . . . ?
C00X N00F C00U N00E -172.6(12) . . . . ?
C00Y N00W C00Z C011 -171(5) . . . . ?
C00Y N00W C00Z C0 150.0(18) . . . . ?
C00Y N00W C010 C012 -157.7(19) . . . . ?
C00Z N00W C00Y C00X 68.5(19) . . . . ?
C00Z N00W C010 C012 41(3) . . . . ?
C010 N00W C00Y C00X -92.8(19) . . . . ?
C010 N00W C00Z C011 -9(5) . . . . ?
C010 N00W C00Z C0 -48(3) . . . . ?
C011 N00V C012 C010 8(5) . . . . ?
C012 N00V C011 C00Z 23(8) . . . . ?
C012 N00V C0 C00Z -50(3) . . . . ?
O00L Mo02 O00A Mo03 -177.1(10) . . . . ?
C0 N00V C012 C010 45(3) . . . . ?
O1 Mo02 O00A Mo03 63.7(13) . . . . ?
O1A Mo02 O00A Mo03 72.9(11) . . . . ?

loop_
_smtbx_masks_void_nr
_smtbx_masks_void_average_x
_smtbx_masks_void_average_y
_smtbx_masks_void_average_z
_smtbx_masks_void_volume
_smtbx_masks_void_count_electrons
_smtbx_masks_void_content
1 0.000 0.063 0.250 105.0 24.4 ?
2 0.000 -0.063 0.750 105.0 24.4 ?
3 0.000 0.357 0.250 11.6 0.2 ?
4 0.000 0.643 0.750 11.6 0.2 ?
5 0.500 0.437 0.750 105.0 24.4 ?
6 0.500 0.563 0.250 105.0 24.4 ?
7 0.500 0.143 0.750 11.6 0.2 ?
8 0.500 0.857 0.250 11.6 0.2 ?
